data_4125673
loop_
_publ_author_name
'Chen, Zhijie'
'Weseli\'nski, \/Lukasz J'
'Adil, Karim'
'Belmabkhout, Youssef'
'Shkurenko, Aleksander'
'Jiang, Hao'
'Bhatt, Prashant M.'
'Guillerm, Vincent'
'Dauzon, Emilie'
'Xue, Dong-Xu'
'O'Keeffe, Michael'
'Eddaoudi, Mohamed'

_publ_section_title
;
 Applying the Power of Reticular Chemistry to Finding the Missing alb-MOF
 Platform Based on the (6,12)-Coordinated Edge-Transitive Net.
;
_journal_issue 8
_journal_name_full 'Journal of the American Chemical Society'
_journal_page_first 3265
_journal_page_last 3274
_journal_paper_doi 10.1021/jacs.7b00219
_journal_volume 139
_journal_year 2017
_chemical_formula_moiety '4(C2 H8 N 1+), (Tb6 (O H2)2 (C69 H42 O12)2 (C7 H4 F O2)2 (O H)8)4-'
_chemical_formula_sum 'C160 H136 F2 N4 O38 Tb6'
_chemical_formula_weight 3714.24
_space_group_crystal_system monoclinic
_space_group_IT_number 10
_space_group_name_Hall '-P 2y'
_space_group_name_H-M_alt 'P 1 2/m 1'
_symmetry_space_group_name_Hall '-P 2y'
_symmetry_space_group_name_H-M 'P 1 2/m 1'
_atom_sites_solution_hydrogens geom
_audit_creation_date 2016-10-18
_audit_creation_method
;
Olex2 1.2
(compiled 2016.02.19 svn.r3266 for OlexSys, GUI svn.r5155)
;
_cell_angle_alpha 90
_cell_angle_beta 115.567(5)
_cell_angle_gamma 90
_cell_formula_units_Z 1
_cell_length_a 19.985(2)
_cell_length_b 17.414(1)
_cell_length_c 20.090(2)
_cell_measurement_reflns_used 9878
_cell_measurement_temperature 100(2)
_cell_measurement_theta_max 54.33
_cell_measurement_theta_min 3.52
_cell_volume 6307.1(10)
_computing_cell_refinement 'SAINT v8.34A (Bruker, 2013)'
_computing_data_collection 'Bruker APEX2 v2009.3-0 (Bruker AXS Inc., 2009)'
_computing_data_reduction 'SAINT v8.34A (Bruker, 2013)'
_computing_molecular_graphics 'DIAMOND (Crystal Impact GbR, 2009'
_computing_publication_material 'PublCIF. Westrip, S. P. (2010). J. Appl. Cryst. 43, 920-925.'
_computing_structure_refinement 'SHELXL-2014/7 (Sheldrick, 2014)'
_computing_structure_solution 'ShelXS (Sheldrick, 2008)'
_diffrn_ambient_temperature 100.15
_diffrn_detector_area_resol_mean 8.3
_diffrn_measured_fraction_theta_full 1.000
_diffrn_measured_fraction_theta_max 0.988
_diffrn_measurement_device_type 'Bruker X8 PROSPECTOR APEX2 CCD'
_diffrn_measurement_method '\w and \f scans'
_diffrn_radiation_monochromator mirrors
_diffrn_radiation_probe x-ray
_diffrn_radiation_type CuK\a
_diffrn_radiation_wavelength 1.54184
_diffrn_reflns_av_R_equivalents 0.0987
_diffrn_reflns_av_unetI/netI 0.0674
_diffrn_reflns_Laue_measured_fraction_full 1.000
_diffrn_reflns_Laue_measured_fraction_max 0.988
_diffrn_reflns_limit_h_max 20
_diffrn_reflns_limit_h_min -21
_diffrn_reflns_limit_k_max 18
_diffrn_reflns_limit_k_min -18
_diffrn_reflns_limit_l_max 21
_diffrn_reflns_limit_l_min -21
_diffrn_reflns_number 48396
_diffrn_reflns_point_group_measured_fraction_full 1.000
_diffrn_reflns_point_group_measured_fraction_max 0.988
_diffrn_reflns_theta_full 54.228
_diffrn_reflns_theta_max 54.227
_diffrn_reflns_theta_min 2.438
_diffrn_source 'Incoatec I\ms'
_exptl_absorpt_coefficient_mu 8.497
_exptl_absorpt_correction_T_max 0.0618
_exptl_absorpt_correction_T_min 0.0086
_exptl_absorpt_correction_type multi-scan
_exptl_absorpt_process_details
;
SADABS-2014/5 (Bruker,2014/5) was used for absorption correction.
wR2(int) was 0.1224 before and 0.0933 after correction.
The Ratio of minimum to maximum transmission is 0.1392.
The \l/2 correction factor is 0.00150.
;
_exptl_crystal_colour colorless
_exptl_crystal_density_diffrn 0.978
_exptl_crystal_description 'thin plate'
_exptl_crystal_F_000 1836
_exptl_crystal_size_max 0.08
_exptl_crystal_size_mid 0.05
_exptl_crystal_size_min 0.003
_refine_diff_density_max 1.199
_refine_diff_density_min -2.251
_refine_diff_density_rms 0.231
_refine_ls_extinction_method none
_refine_ls_goodness_of_fit_ref 2.015
_refine_ls_hydrogen_treatment constr
_refine_ls_matrix_type full
_refine_ls_number_parameters 338
_refine_ls_number_reflns 7999
_refine_ls_number_restraints 548
_refine_ls_restrained_S_all 1.962
_refine_ls_R_factor_all 0.2106
_refine_ls_R_factor_gt 0.1843
_refine_ls_shift/su_max 0.000
_refine_ls_shift/su_mean 0.000
_refine_ls_structure_factor_coef Fsqd
_refine_ls_weighting_details 'w=1/[\s^2^(Fo^2^)+(0.2000P)^2^] where P=(Fo^2^+2Fc^2^)/3'
_refine_ls_weighting_scheme calc
_refine_ls_wR_factor_gt 0.4757
_refine_ls_wR_factor_ref 0.5045
_reflns_Friedel_coverage 0.000
_reflns_number_gt 5713
_reflns_number_total 7999
_reflns_threshold_expression 'I > 2\s(I)'
_cod_data_source_file ja7b00219_si_007.cif
_cod_data_source_block kme_935tb_a
_cod_original_cell_volume 6306.9(9)
_cod_database_code 4125673
_shelx_space_group_comment
;
The symmetry employed for this shelxl refinement is uniquely defined
by the following loop, which should always be used as a source of
symmetry information in preference to the above space-group names.
They are only intended as comments.
;
_shelx_estimated_absorpt_t_max 0.975
_shelx_estimated_absorpt_t_min 0.550
_olex2_refinement_description
;
1. Twinned data refinement
 Scales: 0.871(4) 0.129(4)
2. Fixed Uiso
 At 1.2 times of:
  All C(H) groups
 At 1.5 times of:
  All C(H,H,H) groups
3. Restrained distances
 C8-C10
 2.41 with sigma of 0.02
 C8-C8_$1
 2.41 with sigma of 0.02
 C8-C7 = C9-C8 = C10-C9
 1.39 with sigma of 0.01
 C7-C9
 2.41 with sigma of 0.02
 C9-C9_$1
 2.41 with sigma of 0.02
 O2-C17 = O1-C17
 1.23 with sigma of 0.02
 O2-O1
 -2.15 with sigma of 0.02
 C4-C3 = C5-C4 = C6-C5 = C1-C6 = C2-C1 = C2-C3
 1.39 with sigma of 0.01
 C1-C3 = C1-C5 = C2-C4 = C2-C6 = C3-C5 = C4-C6
 2.41 with sigma of 0.02
 C9-C11 = C14-C17
 1.5 with sigma of 0.01
 C14-O1 = C14-O2
 -2.3 with sigma of 0.02
 C29-C32
 2.78 with sigma of 0.02
 C30-C31_$1
 2.78 with sigma of 0.02
 C30-C29 = C31-C30 = C32-C31
 1.39 with sigma of 0.01
 C29-C31 = C30-C32 = C30-C30_$1 = C31-C31_$1
 2.41 with sigma of 0.02
 C28-C25
 1.5 with sigma of 0.02
 O3-O4
 2 with sigma of 0.02
 O4-C28 = O3-C28
 1.23 with sigma of 0.02
 C19_$1-C19
 2.41 with sigma of 0.02
 C18-C20
 2.41 with sigma of 0.02
 C20_$1-C20
 2.41 with sigma of 0.02
 C1-C7 = C2-C40 = C3-C18 = C4-C41 = C5-C29 = C6-C42
 1.5 with sigma of 0.02
 C20-C22
 1.5 with sigma of 0.02
 C19-C21
 2.41 with sigma of 0.02
 C19-C18 = C20-C19 = C20-C21
 1.39 with sigma of 0.01
 O6_$2-O6
 -2.9 with sigma of 0.02
 C39-O6
 1.23 with sigma of 0.02
 O5_$2-O5
 -2.9 with sigma of 0.02
 Tb1_$3-O5
 2.45 with sigma of 0.02
 O5_$3-O6_$3
 -2.2 with sigma of 0.02
 C39-O5
 1.23 with sigma of 0.02
 C31-C33
 1.5 with sigma of 0.01
 C36-O6
 -2.3 with sigma of 0.02
 C36-C39
 1.5 with sigma of 0.02
 C36-O5
 -2.3 with sigma of 0.02
 C14-O1 \\sim C14-O2
 with sigma of 0.02
 C40-C1 \\sim C40-C3 \\sim C41-C3 \\sim C41-C5 \\sim C42-C1 \\sim C42-C5
 with sigma of 0.02
 C24-C28 \\sim C26-C28
 with sigma of 0.02
 C25-O4 \\sim C25-O3
 with sigma of 0.02
 C31-C34 \\sim C31-C38
 with sigma of 0.01
 C35-C39 \\sim C37-C39
 with sigma of 0.02
4. Restrained planarity
 C7, C8_$1, C8, C9_$1, C9, C10
 with sigma of 0.02
 O1, O2, C14, C17
 with sigma of 0.09
 O3, O4, C25, C28
 with sigma of 0.09
 C18, C19, C19_$1, C20, C20_$1, C21
 with sigma of 0.02
 C31, C33, C34, C38
 with sigma of 0.09
 C35, C36, C37, C39
 with sigma of 0.09
 C36, C39, O5, O6
 with sigma of 0.09
5. Uiso/Uaniso restraints and constraints
C1 \\sim C2 \\sim C3 \\sim C4 \\sim C5 \\sim C6 \\sim C7 \\sim C18 \\sim C29
\\sim C40 \\sim C41 \\sim C42: within 2A with sigma of 0.05 and sigma for
terminal atoms of 0.1
Uanis(O4) \\sim Ueq: with sigma of 0.04 and sigma for terminal atoms of 0.08
Uanis(C21) \\sim Ueq: with sigma of 0.07 and sigma for terminal atoms of 0.14
Uanis(O5) \\sim Ueq: with sigma of 0.07 and sigma for terminal atoms of 0.14
Uanis(C11) = Uanis(C12) = Uanis(C13) = Uanis(C14) = Uanis(C15) = Uanis(C16)
Uanis(C22) = Uanis(C23) = Uanis(C24) = Uanis(C25) = Uanis(C26) = Uanis(C27)
6. Rigid body (RIGU) restrains
 O1, O2, O3, O4, O5, O6, C1, C2, C3, C4, C5, C6, C7, C8, C9, C10, C11, C12,
 C13, C14, C15, C16, C17, C18, C19, C20, C21, C22, C23, C24, C25, C26, C27, C28,
  C29, C30, C31, C32, C33, C34, C35, C36, C37, C38, C39, O5, O6, C40, C41, C42
 with sigma for 1-2 distances of 0.003 and sigma for 1-3 distances of 0.003
7. Others
 Fixed Sof: H40B(0.5) H40C(0.5) H41B(0.5) H41C(0.5) H42B(0.5) H42C(0.5)
8.a Me refined with riding coordinates:
 C40(H40A,H40B,H40C), C41(H41A,H41B,H41C), C42(H42A,H42B,H42C)
8.b Aromatic/amide H refined with riding coordinates:
 C8(H8), C10(H10), C12(H12), C13(H13), C15(H15), C16(H16), C19(H19), C21(H21),
 C23(H23), C24(H24), C26(H26), C27(H27), C30(H30), C32(H32), C34(H34), C35(H35),
  C37(H37), C38(H38)
8.c Fitted hexagon refined as free rotating group:
 C11(C12,C13,C14,C15,C16), C22(C23,C24,C25,C26,C27), C33(C34,C35,C36,C37,C38)
;
_platon_squeeze_void_probe_radius 1.20
_shelx_shelxl_version_number 2014/7
_olex2_submission_special_instructions 'No special instructions were received'

loop_
_space_group_symop_operation_xyz
'x, y, z'
'-x, y, -z'
'-x, -y, -z'
'x, -y, z'

loop_
_atom_site_label
_atom_site_type_symbol
_atom_site_fract_x
_atom_site_fract_y
_atom_site_fract_z
_atom_site_U_iso_or_equiv
_atom_site_adp_type
_atom_site_occupancy
_atom_site_site_symmetry_order
_atom_site_calc_flag
_atom_site_refinement_flags_posn
_atom_site_refinement_flags_adp
_atom_site_refinement_flags_occupancy
_atom_site_disorder_assembly
_atom_site_disorder_group
O1 O 0.1752(12) 0.1584(10) 0.0348(10) 0.148(7) Uani 1 1 d D U . . .
O2 O 0.2184(12) 0.0992(10) 0.1467(13) 0.155(8) Uani 1 1 d D U . . .
O3 O 0.8752(13) 0.0810(13) 0.7854(13) 0.167(9) Uani 1 1 d D U . . .
O4 O 0.9783(11) 0.1200(13) 0.8242(16) 0.177(9) Uani 1 1 d D U . . .
C1 C 0.5630(8) 0.5000 0.3381(8) 0.087(5) Uani 1 2 d DS TU P . .
C2 C 0.6026(9) 0.5000 0.4144(9) 0.097(6) Uani 1 2 d DS TU P . .
C3 C 0.6799(8) 0.5000 0.4468(8) 0.099(6) Uani 1 2 d DS TU P . .
C4 C 0.7178(8) 0.5000 0.4031(9) 0.076(4) Uani 1 2 d DS TU P . .
C5 C 0.6783(9) 0.5000 0.3269(8) 0.112(7) Uani 1 2 d DS TU P . .
C6 C 0.6014(9) 0.5000 0.2944(9) 0.103(7) Uani 1 2 d DS TU P . .
C7 C 0.4806(8) 0.5000 0.2987(13) 0.089(5) Uani 1 2 d DS TU P . .
C8 C 0.4423(8) 0.4309(5) 0.2782(10) 0.118(9) Uani 1 1 d D U . . .
H8 H 0.4685 0.3837 0.2923 0.142 Uiso 1 1 calc R . . . .
C9 C 0.3658(7) 0.4307(4) 0.2372(11) 0.112(7) Uani 1 1 d D U . . .
C10 C 0.3281(11) 0.5000 0.2172(15) 0.097(9) Uani 1 2 d DS TU P . .
H10 H 0.2758 0.5000 0.1895 0.117 Uiso 1 2 calc RS T P . .
C11 C 0.3197(10) 0.3601(7) 0.2092(10) 0.129(4) Uani 1 1 d D U . . .
C12 C 0.3359(10) 0.2916(9) 0.2485(8) 0.129(4) Uani 1 1 d G U . . .
H12 H 0.3699 0.2911 0.2992 0.155 Uiso 1 1 calc R . . . .
C13 C 0.3022(10) 0.2237(7) 0.2136(9) 0.129(4) Uani 1 1 d G U . . .
H13 H 0.3133 0.1769 0.2404 0.155 Uiso 1 1 calc R . . . .
C14 C 0.2524(10) 0.2244(6) 0.1394(9) 0.129(4) Uani 1 1 d DG U . . .
C15 C 0.2363(10) 0.2930(9) 0.1001(8) 0.129(4) Uani 1 1 d G U . . .
H15 H 0.2023 0.2934 0.0494 0.155 Uiso 1 1 calc R . . . .
C16 C 0.2699(10) 0.3608(7) 0.1350(10) 0.129(4) Uani 1 1 d G U . . .
H16 H 0.2589 0.4076 0.1081 0.155 Uiso 1 1 calc R . . . .
C17 C 0.2100(11) 0.1531(9) 0.1030(11) 0.165(13) Uani 1 1 d D U . . .
C18 C 0.7188(14) 0.5000 0.5293(9) 0.103(6) Uani 1 2 d DS TU P . .
C19 C 0.7455(11) 0.4308(5) 0.5661(10) 0.130(8) Uani 1 1 d D U . . .
H19 H 0.7274 0.3836 0.5411 0.155 Uiso 1 1 calc R . . . .
C20 C 0.7985(18) 0.4305(5) 0.6394(11) 0.195(15) Uani 1 1 d D U . . .
C21 C 0.825(2) 0.5000 0.6756(16) 0.18(2) Uani 1 2 d DS TU P . .
H21 H 0.8610 0.5000 0.7255 0.218 Uiso 1 2 calc RS T P . .
C22 C 0.8214(14) 0.3539(10) 0.6817(12) 0.149(5) Uani 1 1 d D U . . .
C23 C 0.7810(11) 0.2865(12) 0.6569(11) 0.149(5) Uani 1 1 d G U . . .
H23 H 0.7325 0.2881 0.6177 0.178 Uiso 1 1 calc R . . . .
C24 C 0.8116(11) 0.2167(10) 0.6895(11) 0.149(5) Uani 1 1 d DG U . . .
H24 H 0.7839 0.1706 0.6726 0.178 Uiso 1 1 calc R . . . .
C25 C 0.8826(11) 0.2144(8) 0.7469(11) 0.149(5) Uani 1 1 d DG U . . .
C26 C 0.9230(10) 0.2818(10) 0.7717(11) 0.149(5) Uani 1 1 d DG U . . .
H26 H 0.9715 0.2802 0.8110 0.178 Uiso 1 1 calc R . . . .
C27 C 0.8924(14) 0.3516(9) 0.7391(12) 0.149(5) Uani 1 1 d G U . . .
H27 H 0.9201 0.3976 0.7561 0.178 Uiso 1 1 calc R . . . .
C28 C 0.9124(13) 0.1383(11) 0.7865(11) 0.147(8) Uani 1 1 d D U . . .
C29 C 0.7143(19) 0.5000 0.2759(19) 0.124(7) Uani 1 2 d DS TU P . .
C30 C 0.7370(17) 0.4307(4) 0.2574(18) 0.142(8) Uani 1 1 d D U . . .
H30 H 0.7189 0.3835 0.2666 0.170 Uiso 1 1 calc R . . . .
C31 C 0.787(2) 0.4310(5) 0.225(2) 0.200(12) Uani 1 1 d D U . . .
C32 C 0.800(3) 0.5000 0.198(3) 0.190(19) Uani 1 2 d DS TU P . .
H32 H 0.8185 0.5000 0.1616 0.228 Uiso 1 2 calc RS T P . .
C33 C 0.8054(16) 0.3521(7) 0.2086(14) 0.198(11) Uani 1 1 d D U . . .
C34 C 0.790(2) 0.3320(10) 0.1366(14) 0.25(2) Uani 1 1 d DG U . . .
H34 H 0.7713 0.3693 0.0984 0.301 Uiso 1 1 calc R . . . .
C35 C 0.804(2) 0.2575(11) 0.1204(13) 0.27(3) Uani 1 1 d DG U . . .
H35 H 0.7934 0.2438 0.0712 0.327 Uiso 1 1 calc R . . . .
C36 C 0.8317(16) 0.2030(7) 0.1763(14) 0.248(14) Uani 1 1 d DG U . . .
C37 C 0.8467(19) 0.2231(9) 0.2483(13) 0.230(17) Uani 1 1 d DG U . . .
H37 H 0.8659 0.1858 0.2865 0.276 Uiso 1 1 calc R . . . .
C38 C 0.8335(18) 0.2976(10) 0.2645(12) 0.215(14) Uani 1 1 d DG U . . .
H38 H 0.8437 0.3113 0.3137 0.258 Uiso 1 1 calc R . . . .
C39 C 0.8363(18) 0.1196(12) 0.1577(17) 0.244(14) Uani 1 1 d D U . . .
O5 O 0.8737(18) 0.088(2) 0.1302(17) 0.216(11) Uani 1 1 d D U . . .
O6 O 0.791(3) 0.0824(6) 0.174(4) 0.38(4) Uani 1 1 d D U . . .
C40 C 0.5624(13) 0.5000 0.4623(13) 0.128(13) Uani 1 2 d DS TU P . .
H40A H 0.5984 0.5000 0.5143 0.192 Uiso 0.5 1 calc RS T P A -1
H40B H 0.5312 0.5460 0.4520 0.192 Uiso 0.5 1 calc R . . A -1
H40C H 0.5312 0.4540 0.4520 0.192 Uiso 0.5 1 calc R . . A -1
C41 C 0.8011(10) 0.5000 0.4379(14) 0.114(10) Uani 1 2 d DS TU P . .
H41A H 0.8185 0.5000 0.3992 0.170 Uiso 0.5 1 calc RS T P B -1
H41B H 0.8195 0.5460 0.4686 0.170 Uiso 0.5 1 calc R . . B -1
H41C H 0.8195 0.4540 0.4686 0.170 Uiso 0.5 1 calc R . . B -1
C42 C 0.5588(14) 0.5000 0.2119(10) 0.134(14) Uani 1 2 d DS TU P . .
H42A H 0.5055 0.5000 0.1986 0.202 Uiso 0.5 1 calc RS T P C -1
H42B H 0.5715 0.5460 0.1917 0.202 Uiso 0.5 1 calc R . . C -1
H42C H 0.5715 0.4540 0.1917 0.202 Uiso 0.5 1 calc R . . C -1
Tb2 Tb 0.12677(10) 0.0000 0.13604(10) 0.0780(7) Uani 1 2 d S T P . .
Tb1 Tb 0.06233(13) 0.11135(13) -0.05154(13) 0.1592(12) Uani 1 1 d D . . . .
O7 O 0.1224(9) 0.0000 0.0126(8) 0.059(4) Uani 1 2 d S T P . .
O8 O 0.0607(9) 0.0956(8) 0.0587(8) 0.101(5) Uani 1 1 d . . . . .
O9 O 0.0067(8) 0.0000 -0.1106(8) 0.054(3) Uani 1 2 d S T P . .
O11 O 0.0277(16) 0.2533(12) -0.0210(15) 0.167(10) Uani 1 1 d . . . . .

loop_
_atom_site_aniso_label
_atom_site_aniso_U_11
_atom_site_aniso_U_22
_atom_site_aniso_U_33
_atom_site_aniso_U_23
_atom_site_aniso_U_13
_atom_site_aniso_U_12
O1 0.140(15) 0.064(9) 0.164(10) 0.017(7) -0.007(8) -0.015(9)
O2 0.118(13) 0.094(9) 0.171(12) 0.020(8) -0.014(10) -0.041(9)
O3 0.184(14) 0.146(12) 0.129(16) 0.027(11) 0.027(12) 0.001(10)
O4 0.185(12) 0.114(13) 0.179(19) 0.035(12) 0.027(10) 0.003(8)
C1 0.090(7) 0.067(13) 0.094(7) 0.000 0.030(5) 0.000
C2 0.091(7) 0.096(18) 0.093(7) 0.000 0.029(5) 0.000
C3 0.092(7) 0.096(16) 0.095(7) 0.000 0.029(5) 0.000
C4 0.091(7) 0.031(10) 0.093(7) 0.000 0.028(6) 0.000
C5 0.091(7) 0.145(19) 0.093(7) 0.000 0.032(6) 0.000
C6 0.091(7) 0.11(2) 0.094(8) 0.000 0.031(6) 0.000
C7 0.089(7) 0.074(9) 0.095(11) 0.000 0.030(6) 0.000
C8 0.086(7) 0.074(9) 0.16(2) 0.001(7) 0.018(7) 0.000(5)
C9 0.085(7) 0.076(7) 0.142(14) 0.006(6) 0.020(7) -0.002(5)
C10 0.082(11) 0.076(8) 0.11(2) 0.000 0.019(11) 0.000
C11 0.095(6) 0.083(5) 0.160(9) 0.014(5) 0.007(5) -0.014(4)
C12 0.095(6) 0.083(5) 0.160(9) 0.014(5) 0.007(5) -0.014(4)
C13 0.095(6) 0.083(5) 0.160(9) 0.014(5) 0.007(5) -0.014(4)
C14 0.095(6) 0.083(5) 0.160(9) 0.014(5) 0.007(5) -0.014(4)
C15 0.095(6) 0.083(5) 0.160(9) 0.014(5) 0.007(5) -0.014(4)
C16 0.095(6) 0.083(5) 0.160(9) 0.014(5) 0.007(5) -0.014(4)
C17 0.15(2) 0.096(8) 0.166(10) 0.019(7) -0.010(9) -0.040(11)
C18 0.096(12) 0.107(12) 0.094(7) 0.000 0.029(6) 0.000
C19 0.144(18) 0.118(12) 0.106(9) 0.013(6) 0.035(9) 0.013(8)
C20 0.24(2) 0.131(10) 0.121(10) 0.017(6) -0.007(13) 0.002(8)
C21 0.20(4) 0.139(12) 0.139(17) 0.000 0.02(2) 0.000
C22 0.188(11) 0.133(8) 0.102(7) 0.017(6) 0.041(7) 0.017(6)
C23 0.188(11) 0.133(8) 0.102(7) 0.017(6) 0.041(7) 0.017(6)
C24 0.188(11) 0.133(8) 0.102(7) 0.017(6) 0.041(7) 0.017(6)
C25 0.188(11) 0.133(8) 0.102(7) 0.017(6) 0.041(7) 0.017(6)
C26 0.188(11) 0.133(8) 0.102(7) 0.017(6) 0.041(7) 0.017(6)
C27 0.188(11) 0.133(8) 0.102(7) 0.017(6) 0.041(7) 0.017(6)
C28 0.182(13) 0.133(10) 0.100(15) 0.016(9) 0.037(10) 0.011(8)
C29 0.088(12) 0.185(17) 0.091(11) 0.000 0.032(10) 0.000
C30 0.128(18) 0.189(16) 0.122(18) 0.000(9) 0.067(16) 0.008(9)
C31 0.21(2) 0.229(16) 0.23(2) 0.009(10) 0.16(2) 0.019(10)
C32 0.20(4) 0.232(18) 0.19(4) 0.000 0.13(4) 0.000
C33 0.22(3) 0.230(17) 0.22(2) 0.009(10) 0.17(2) 0.019(11)
C34 0.34(6) 0.254(19) 0.23(2) 0.013(12) 0.19(2) 0.06(2)
C35 0.40(7) 0.259(19) 0.24(2) 0.014(13) 0.20(3) 0.08(2)
C36 0.32(4) 0.257(18) 0.24(2) 0.014(13) 0.19(2) 0.057(15)
C37 0.29(4) 0.240(18) 0.23(2) 0.016(12) 0.18(2) 0.040(17)
C38 0.26(4) 0.238(18) 0.23(2) 0.015(11) 0.18(2) 0.035(16)
C39 0.26(3) 0.260(18) 0.27(3) -0.002(14) 0.17(3) 0.052(15)
O5 0.17(2) 0.29(2) 0.18(2) -0.03(2) 0.074(18) 0.039(18)
O6 0.46(6) 0.26(2) 0.63(10) -0.02(3) 0.43(8) 0.04(2)
C40 0.091(13) 0.19(4) 0.091(12) 0.000 0.027(11) 0.000
C41 0.093(8) 0.13(3) 0.101(14) 0.000 0.027(7) 0.000
C42 0.101(14) 0.20(4) 0.093(8) 0.000 0.032(7) 0.000
Tb2 0.0800(11) 0.0705(10) 0.0820(12) 0.000 0.0333(8) 0.000
Tb1 0.1389(18) 0.1391(18) 0.1351(18) 0.0413(13) -0.0018(12) -0.0486(13)
O7 0.066(9) 0.061(10) 0.057(9) 0.000 0.033(7) 0.000
O8 0.115(11) 0.062(7) 0.081(9) 0.008(7) -0.001(8) -0.005(8)
O9 0.058(8) 0.051(8) 0.059(9) 0.000 0.029(7) 0.000
O11 0.19(3) 0.099(13) 0.16(2) 0.055(14) 0.024(15) 0.024(15)

loop_
_atom_type_symbol
_atom_type_description
_atom_type_scat_dispersion_real
_atom_type_scat_dispersion_imag
_atom_type_scat_source
C C 0.0181 0.0091 'International Tables Vol C Tables 4.2.6.8 and 6.1.1.4'
H H 0.0000 0.0000 'International Tables Vol C Tables 4.2.6.8 and 6.1.1.4'
N N 0.0311 0.0180 'International Tables Vol C Tables 4.2.6.8 and 6.1.1.4'
O O 0.0492 0.0322 'International Tables Vol C Tables 4.2.6.8 and 6.1.1.4'
F F 0.0727 0.0534 'International Tables Vol C Tables 4.2.6.8 and 6.1.1.4'
Tb Tb -9.1472 9.1891 'International Tables Vol C Tables 4.2.6.8 and 6.1.1.4'

loop_
_geom_angle_atom_site_label_1
_geom_angle_atom_site_label_2
_geom_angle_atom_site_label_3
_geom_angle
_geom_angle_site_symmetry_1
_geom_angle_site_symmetry_3
C17 O1 Tb1 134.3(16) . .
C17 O2 Tb2 126.7(13) . .
C28 O3 Tb2 136.4(16) . 3_656
C28 O4 Tb1 139(2) . 1_656
C2 C1 C6 119.3(10) . .
C2 C1 C7 124.0(15) . .
C6 C1 C7 116.7(15) . .
C1 C2 C3 120.2(10) . .
C1 C2 C40 120.1(10) . .
C3 C2 C40 119.7(10) . .
C2 C3 C18 117.3(15) . .
C4 C3 C2 120.3(11) . .
C4 C3 C18 122.4(16) . .
C3 C4 C5 119.4(10) . .
C3 C4 C41 120.3(10) . .
C5 C4 C41 120.2(10) . .
C4 C5 C29 123.1(19) . .
C6 C5 C4 120.5(11) . .
C6 C5 C29 116.4(18) . .
C1 C6 C42 119.4(10) . .
C5 C6 C1 120.2(10) . .
C5 C6 C42 120.3(10) . .
C8 C7 C1 120.0(6) 4_565 .
C8 C7 C1 120.0(6) . .
C8 C7 C8 120.0(13) . 4_565
C7 C8 H8 119.9 . .
C9 C8 C7 120.1(9) . .
C9 C8 H8 119.9 . .
C8 C9 C11 124.6(10) . .
C10 C9 C8 119.4(9) . .
C10 C9 C11 115.9(10) . .
C9 C10 C9 120.9(13) 4_565 .
C9 C10 H10 119.5 . .
C9 C10 H10 119.5 4_565 .
C12 C11 C9 122.6(12) . .
C12 C11 C16 120.0 . .
C16 C11 C9 115.9(13) . .
C11 C12 H12 120.0 . .
C11 C12 C13 120.0 . .
C13 C12 H12 120.0 . .
C12 C13 H13 120.0 . .
C14 C13 C12 120.0 . .
C14 C13 H13 120.0 . .
C13 C14 C17 120.4(11) . .
C15 C14 C13 120.0 . .
C15 C14 C17 119.3(11) . .
C14 C15 H15 120.0 . .
C14 C15 C16 120.0 . .
C16 C15 H15 120.0 . .
C11 C16 H16 120.0 . .
C15 C16 C11 120.0 . .
C15 C16 H16 120.0 . .
O1 C17 O2 132.4(17) . .
O1 C17 C14 113.8(13) . .
O2 C17 C14 113.8(14) . .
C19 C18 C3 119.0(7) 4_565 .
C19 C18 C3 119.0(7) . .
C19 C18 C19 119.7(13) 4_565 .
C18 C19 H19 119.8 . .
C18 C19 C20 120.4(9) . .
C20 C19 H19 119.8 . .
C19 C20 C22 119.7(12) . .
C21 C20 C19 119.4(10) . .
C21 C20 C22 120.5(12) . .
C20 C21 C20 120.7(15) . 4_565
C20 C21 H21 119.7 4_565 .
C20 C21 H21 119.7 . .
C23 C22 C20 123.0(15) . .
C23 C22 C27 120.0 . .
C27 C22 C20 115.9(17) . .
C22 C23 H23 120.0 . .
C24 C23 C22 120.0 . .
C24 C23 H23 120.0 . .
C23 C24 H24 120.0 . .
C25 C24 C23 120.0 . .
C25 C24 H24 120.0 . .
C24 C25 C28 119.1(7) . .
C26 C25 C24 120.0 . .
C26 C25 C28 120.7(7) . .
C25 C26 H26 120.0 . .
C25 C26 C27 120.0 . .
C27 C26 H26 120.0 . .
C22 C27 H27 120.0 . .
C26 C27 C22 120.0 . .
C26 C27 H27 120.0 . .
O3 C28 O4 105.9(16) . .
O3 C28 C25 126.4(15) . .
O4 C28 C25 127.7(15) . .
C30 C29 C5 119.7(8) . .
C30 C29 C5 119.7(8) 4_565 .
C30 C29 C30 119.7(11) 4_565 .
C29 C30 H30 120.1 . .
C29 C30 C31 119.9(9) . .
C31 C30 H30 120.1 . .
C30 C31 C33 113.3(11) . .
C32 C31 C30 118.7(12) . .
C32 C31 C33 126.4(10) . .
C31 C32 C31 119.2(15) 4_565 .
C31 C32 H32 120.4 4_565 .
C31 C32 H32 120.4 . .
C34 C33 C31 119.9(4) . .
C34 C33 C38 120.0 . .
C38 C33 C31 119.9(4) . .
C33 C34 H34 120.0 . .
C33 C34 C35 120.0 . .
C35 C34 H34 120.0 . .
C34 C35 H35 120.0 . .
C34 C35 C36 120.0 . .
C36 C35 H35 120.0 . .
C35 C36 C39 120.1(8) . .
C37 C36 C35 120.0 . .
C37 C36 C39 119.3(8) . .
C36 C37 H37 120.0 . .
C36 C37 C38 120.0 . .
C38 C37 H37 120.0 . .
C33 C38 H38 120.0 . .
C37 C38 C33 120.0 . .
C37 C38 H38 120.0 . .
O5 C39 C36 130(2) . .
O5 C39 O6 122(2) . .
O6 C39 C36 107.5(15) . .
C39 O5 Tb1 143(2) . 2_655
C2 C40 H40A 109.5 . .
C2 C40 H40B 109.5 . .
C2 C40 H40C 109.5 . .
H40A C40 H40B 109.5 . .
H40A C40 H40C 109.5 . .
H40B C40 H40C 109.5 . .
C4 C41 H41A 109.5 . .
C4 C41 H41B 109.5 . .
C4 C41 H41C 109.5 . .
H41A C41 H41B 109.5 . .
H41A C41 H41C 109.5 . .
H41B C41 H41C 109.5 . .
C6 C42 H42A 109.5 . .
C6 C42 H42B 109.5 . .
C6 C42 H42C 109.5 . .
H42A C42 H42B 109.5 . .
H42A C42 H42C 109.5 . .
H42B C42 H42C 109.5 . .
O2 Tb2 O2 89.3(12) 4 .
O2 Tb2 Tb1 158.0(4) 4 2
O2 Tb2 Tb1 158.0(4) . 3
O2 Tb2 Tb1 70.1(5) 4 4
O2 Tb2 Tb1 103.5(5) . 2
O2 Tb2 Tb1 70.1(5) . .
O2 Tb2 Tb1 110.7(7) . 4
O2 Tb2 Tb1 110.7(7) 4 .
O2 Tb2 Tb1 103.5(5) 4 3
O2 Tb2 O9 135.2(6) 4 3
O2 Tb2 O9 135.2(6) . 3
O3 Tb2 O2 130.7(7) 3_656 .
O3 Tb2 O2 73.8(11) 3_656 4
O3 Tb2 O2 73.8(11) 2_656 .
O3 Tb2 O2 130.7(7) 2_656 4
O3 Tb2 O3 83.0(15) 2_656 3_656
O3 Tb2 Tb1 109.0(7) 2_656 3
O3 Tb2 Tb1 106.3(7) 3_656 4
O3 Tb2 Tb1 159.2(6) 3_656 .
O3 Tb2 Tb1 70.8(6) 3_656 3
O3 Tb2 Tb1 106.3(7) 2_656 .
O3 Tb2 Tb1 70.8(6) 2_656 2
O3 Tb2 Tb1 109.0(7) 3_656 2
O3 Tb2 Tb1 159.2(6) 2_656 4
O3 Tb2 O7 138.4(8) 2_656 .
O3 Tb2 O7 138.4(8) 3_656 .
O3 Tb2 O8 80.2(8) 2_656 .
O3 Tb2 O8 143.2(9) 2_656 4
O3 Tb2 O8 80.2(8) 3_656 4
O3 Tb2 O8 143.2(9) 3_656 .
O3 Tb2 O9 78.0(7) 2_656 3
O3 Tb2 O9 78.0(7) 3_656 3
Tb1 Tb2 Tb1 59.16(8) 4 .
Tb1 Tb2 Tb1 88.46(6) 2 4
Tb1 Tb2 Tb1 59.01(9) 2 .
Tb1 Tb2 Tb1 59.25(8) 3 2
Tb1 Tb2 Tb1 88.46(6) 3 .
Tb1 Tb2 Tb1 59.01(9) 3 4
O7 Tb2 O2 77.7(7) . 4
O7 Tb2 O2 77.7(7) . .
O7 Tb2 Tb1 34.22(18) . .
O7 Tb2 Tb1 87.4(3) . 3
O7 Tb2 Tb1 87.4(3) . 2
O7 Tb2 Tb1 34.22(18) . 4
O7 Tb2 O9 103.1(5) . 3
O8 Tb2 O2 140.0(9) . 4
O8 Tb2 O2 74.7(6) . .
O8 Tb2 O2 74.7(6) 4 4
O8 Tb2 O2 140.0(9) 4 .
O8 Tb2 Tb1 34.3(5) 4 3
O8 Tb2 Tb1 34.3(5) . 2
O8 Tb2 Tb1 29.4(5) 4 4
O8 Tb2 Tb1 29.4(5) . .
O8 Tb2 Tb1 84.2(4) 4 2
O8 Tb2 Tb1 84.2(4) . 3
O8 Tb2 Tb1 81.5(4) . 4
O8 Tb2 Tb1 81.5(4) 4 .
O8 Tb2 O7 63.3(5) . .
O8 Tb2 O7 63.3(5) 4 .
O8 Tb2 O8 94.3(7) . 4
O8 Tb2 O9 66.7(5) . 3
O8 Tb2 O9 66.7(5) 4 3
O9 Tb2 Tb1 85.7(3) 3 4
O9 Tb2 Tb1 85.7(3) 3 .
O9 Tb2 Tb1 33.32(15) 3 3
O9 Tb2 Tb1 33.32(15) 3 2
O1 Tb1 O4 142.6(8) . 1_454
O1 Tb1 O5 86.0(11) . 2_655
O1 Tb1 Tb2 69.3(5) . .
O1 Tb1 Tb2 160.3(6) . 3
O1 Tb1 Tb1 110.7(4) . 4
O1 Tb1 Tb1 104.0(7) . 2
O1 Tb1 O7 77.3(5) . .
O1 Tb1 O8 136.1(8) . 2
O1 Tb1 O11 76.7(9) . .
O4 Tb1 O5 69.9(11) 1_454 2_655
O4 Tb1 Tb2 57.0(6) 1_454 3
O4 Tb1 Tb2 147.6(6) 1_454 .
O4 Tb1 Tb1 93.7(6) 1_454 4
O4 Tb1 Tb1 103.9(7) 1_454 2
O4 Tb1 O7 126.9(7) 1_454 .
O4 Tb1 O8 72.5(8) 1_454 2
O4 Tb1 O11 92.7(8) 1_454 .
O5 Tb1 Tb2 119.4(9) 2_655 .
O5 Tb1 Tb2 108.2(8) 2_655 3
O5 Tb1 Tb1 168.3(8) 2_655 2
O5 Tb1 Tb1 80.6(8) 2_655 4
O5 Tb1 O11 123.3(10) 2_655 .
Tb2 Tb1 Tb2 91.54(6) 3 .
Tb1 Tb1 Tb2 60.42(4) 4 .
Tb1 Tb1 Tb2 60.42(6) 2 .
Tb1 Tb1 Tb2 60.38(4) 4 3
Tb1 Tb1 Tb2 60.57(6) 2 3
Tb1 Tb1 Tb1 90.0 2 4
O7 Tb1 O5 86.2(9) . 2_655
O7 Tb1 Tb2 35.7(3) . .
O7 Tb1 Tb2 89.9(3) . 3
O7 Tb1 Tb1 34.4(3) . 4
O7 Tb1 Tb1 90.1(4) . 2
O7 Tb1 O8 101.8(5) . 2
O7 Tb1 O11 138.5(6) . .
O8 Tb1 O1 74.3(7) . .
O8 Tb1 O4 138.8(9) . 1_454
O8 Tb1 O5 148.0(10) . 2_655
O8 Tb1 O5 137.9(9) 2 2_655
O8 Tb1 Tb2 32.0(3) 2 3
O8 Tb1 Tb2 84.6(4) 2 .
O8 Tb1 Tb2 86.8(4) . 3
O8 Tb1 Tb2 29.8(4) . .
O8 Tb1 Tb1 35.4(4) . 2
O8 Tb1 Tb1 32.6(4) 2 2
O8 Tb1 Tb1 83.0(4) . 4
O8 Tb1 Tb1 83.5(3) 2 4
O8 Tb1 O7 65.1(5) . .
O8 Tb1 O8 66.3(6) . 2
O8 Tb1 O9 101.3(5) . .
O8 Tb1 O11 77.0(7) . .
O8 Tb1 O11 76.4(7) 2 .
O9 Tb1 O1 141.4(6) . .
O9 Tb1 O4 62.5(6) . 1_454
O9 Tb1 O5 78.5(9) . 2_655
O9 Tb1 Tb2 87.9(3) . .
O9 Tb1 Tb2 36.6(3) . 3
O9 Tb1 Tb1 32.3(3) . 4
O9 Tb1 Tb1 89.8(3) . 2
O9 Tb1 O7 66.8(5) . .
O9 Tb1 O8 67.6(5) . 2
O9 Tb1 O11 140.8(7) . .
O11 Tb1 Tb2 104.9(6) . 3
O11 Tb1 Tb2 104.1(5) . .
O11 Tb1 Tb1 65.9(6) . 2
O11 Tb1 Tb1 155.9(6) . 4
Tb1 O7 Tb2 110.0(4) . .
Tb1 O7 Tb2 110.0(4) 4 .
Tb1 O7 Tb1 111.1(6) 4 .
Tb2 O8 Tb1 113.7(7) . 2
Tb1 O8 Tb2 120.8(8) . .
Tb1 O8 Tb1 112.0(6) . 2
Tb1 O9 Tb2 110.1(4) 4 3
Tb1 O9 Tb2 110.1(4) . 3
Tb1 O9 Tb1 115.4(6) . 4
O11 O11 Tb1 114.0(6) 2 .

loop_
_geom_bond_atom_site_label_1
_geom_bond_atom_site_label_2
_geom_bond_distance
_geom_bond_site_symmetry_2
O1 C17 1.243(17) .
O1 Tb1 2.322(17) .
O2 C17 1.245(17) .
O2 Tb2 2.459(17) .
O3 C28 1.240(17) .
O3 Tb2 2.13(2) 3_656
O4 C28 1.245(17) .
O4 Tb1 2.34(3) 1_656
C1 C2 1.390(9) .
C1 C6 1.392(9) .
C1 C7 1.489(16) .
C2 C3 1.393(9) .
C2 C40 1.496(15) .
C3 C4 1.386(9) .
C3 C18 1.496(17) .
C4 C5 1.388(9) .
C4 C41 1.500(15) .
C5 C6 1.386(9) .
C5 C29 1.485(16) .
C6 C42 1.501(15) .
C7 C8 1.390(8) 4_565
C7 C8 1.390(8) .
C8 H8 0.9500 .
C8 C9 1.388(9) .
C9 C10 1.387(8) .
C9 C11 1.494(9) .
C10 C9 1.387(8) 4_565
C10 H10 0.9500 .
C11 C12 1.3900 .
C11 C16 1.3900 .
C12 H12 0.9500 .
C12 C13 1.3900 .
C13 H13 0.9500 .
C13 C14 1.3900 .
C14 C15 1.3900 .
C14 C17 1.504(10) .
C15 H15 0.9500 .
C15 C16 1.3900 .
C16 H16 0.9500 .
C18 C19 1.394(8) 4_565
C18 C19 1.394(8) .
C19 H19 0.9500 .
C19 C20 1.394(9) .
C20 C21 1.393(8) .
C20 C22 1.542(14) .
C21 C20 1.393(8) 4_565
C21 H21 0.9500 .
C22 C23 1.3900 .
C22 C27 1.3900 .
C23 H23 0.9500 .
C23 C24 1.3900 .
C24 H24 0.9500 .
C24 C25 1.3900 .
C25 C26 1.3900 .
C25 C28 1.527(17) .
C26 H26 0.9500 .
C26 C27 1.3900 .
C27 H27 0.9500 .
C29 C30 1.395(8) 4_565
C29 C30 1.395(8) .
C30 H30 0.9500 .
C30 C31 1.397(9) .
C31 C32 1.394(9) .
C31 C33 1.499(9) .
C32 C31 1.394(9) 4_565
C32 H32 0.9500 .
C33 C34 1.3900 .
C33 C38 1.3900 .
C34 H34 0.9500 .
C34 C35 1.3900 .
C35 H35 0.9500 .
C35 C36 1.3900 .
C36 C37 1.3900 .
C36 C39 1.513(18) .
C37 H37 0.9500 .
C37 C38 1.3900 .
C38 H38 0.9500 .
C39 O5 1.232(17) .
C39 O6 1.268(18) .
O5 Tb1 2.455(17) 2_655
C40 H40A 0.9800 .
C40 H40B 0.9800 .
C40 H40C 0.9800 .
C41 H41A 0.9800 .
C41 H41B 0.9800 .
C41 H41C 0.9800 .
C42 H42A 0.9800 .
C42 H42B 0.9800 .
C42 H42C 0.9800 .
Tb2 O2 2.459(17) 4
Tb2 O3 2.13(2) 2_656
Tb2 O3 2.13(2) 3_656
Tb2 Tb1 3.923(2) 2
Tb2 Tb1 3.928(3) .
Tb2 Tb1 3.928(3) 4
Tb2 Tb1 3.923(2) 3
Tb2 O7 2.443(15) .
Tb2 O8 2.270(14) 4
Tb2 O8 2.270(14) .
Tb2 O9 2.490(14) 3
Tb1 O4 2.34(3) 1_454
Tb1 O5 2.455(17) 2_655
Tb1 Tb2 3.923(2) 3
Tb1 Tb1 3.878(4) 4
Tb1 Tb1 3.866(6) 2
Tb1 O7 2.351(9) .
Tb1 O8 2.42(2) 2
Tb1 O8 2.247(18) .
Tb1 O9 2.294(8) .
Tb1 O11 2.71(2) .
O7 Tb1 2.351(9) 4
O8 Tb1 2.42(2) 2
O9 Tb2 2.490(14) 3
O9 Tb1 2.294(8) 4
O11 O11 1.66(6) 2

loop_
_geom_torsion_atom_site_label_1
_geom_torsion_atom_site_label_2
_geom_torsion_atom_site_label_3
_geom_torsion_atom_site_label_4
_geom_torsion
_geom_torsion_site_symmetry_1
_geom_torsion_site_symmetry_4
C1 C2 C3 C4 0.000(4) . .
C1 C2 C3 C18 180.000(4) . .
C1 C7 C8 C9 -176(2) . .
C2 C1 C6 C5 0.000(3) . .
C2 C1 C6 C42 180.000(3) . .
C2 C1 C7 C8 -92.1(11) . .
C2 C1 C7 C8 92.1(11) . 4_565
C2 C3 C4 C5 0.000(3) . .
C2 C3 C4 C41 180.000(5) . .
C2 C3 C18 C19 -98.7(14) . 4_565
C2 C3 C18 C19 98.7(14) . .
C3 C4 C5 C6 0.000(3) . .
C3 C4 C5 C29 180.000(5) . .
C3 C18 C19 C20 162(3) . .
C4 C3 C18 C19 81.3(14) . 4_565
C4 C3 C18 C19 -81.3(14) . .
C4 C5 C6 C1 0.000(3) . .
C4 C5 C6 C42 180.000(2) . .
C4 C5 C29 C30 -84(3) . 4_565
C4 C5 C29 C30 84(3) . .
C5 C29 C30 C31 -164(3) . .
C6 C1 C2 C3 0.000(2) . .
C6 C1 C2 C40 180.000(5) . .
C6 C1 C7 C8 87.9(11) . .
C6 C1 C7 C8 -87.9(11) . 4_565
C6 C5 C29 C30 -96(3) . .
C6 C5 C29 C30 96(3) . 4_565
C7 C1 C2 C3 180.000(2) . .
C7 C1 C2 C40 0.000(4) . .
C7 C1 C6 C5 180.000(2) . .
C7 C1 C6 C42 0.000(3) . .
C7 C8 C9 C10 -0.3(10) . .
C7 C8 C9 C11 176.9(19) . .
C8 C7 C8 C9 0.1(4) 4_565 .
C8 C9 C10 C9 0.5(16) . 4_565
C8 C9 C11 C12 35(3) . .
C8 C9 C11 C16 -130.8(17) . .
C9 C11 C12 C13 -165(2) . .
C9 C11 C16 C15 166.3(19) . .
C10 C9 C11 C12 -147.6(13) . .
C10 C9 C11 C16 46.5(17) . .
C11 C9 C10 C9 -177.0(18) . 4_565
C11 C12 C13 C14 0.0 . .
C12 C11 C16 C15 0.0 . .
C12 C13 C14 C15 0.0 . .
C12 C13 C14 C17 -173.8(19) . .
C13 C14 C15 C16 0.0 . .
C13 C14 C17 O1 -170.8(17) . .
C13 C14 C17 O2 7(2) . .
C14 C15 C16 C11 0.0 . .
C15 C14 C17 O1 15(2) . .
C15 C14 C17 O2 -166.9(18) . .
C16 C11 C12 C13 0.0 . .
C17 C14 C15 C16 173.9(19) . .
C18 C3 C4 C5 180.000(3) . .
C18 C3 C4 C41 0.000(4) . .
C18 C19 C20 C21 0.0(10) . .
C18 C19 C20 C22 174(3) . .
C19 C18 C19 C20 0.0(4) 4_565 .
C19 C20 C21 C20 0.1(17) . 4_565
C19 C20 C22 C23 -15(4) . .
C19 C20 C22 C27 153(2) . .
C20 C22 C23 C24 168(3) . .
C20 C22 C27 C26 -168(3) . .
C21 C20 C22 C23 158.9(16) . .
C21 C20 C22 C27 -33(2) . .
C22 C20 C21 C20 -174(3) . 4_565
C22 C23 C24 C25 0.0 . .
C23 C22 C27 C26 0.0 . .
C23 C24 C25 C26 0.0 . .
C23 C24 C25 C28 175(2) . .
C24 C25 C26 C27 0.0 . .
C24 C25 C28 O3 -18(3) . .
C24 C25 C28 O4 160(2) . .
C25 C26 C27 C22 0.0 . .
C26 C25 C28 O3 157(2) . .
C26 C25 C28 O4 -26(3) . .
C27 C22 C23 C24 0.0 . .
C28 C25 C26 C27 -175(2) . .
C29 C5 C6 C1 180.000(2) . .
C29 C5 C6 C42 0.000(3) . .
C29 C30 C31 C32 -13(6) . .
C29 C30 C31 C33 180(3) . .
C30 C29 C30 C31 5(7) 4_565 .
C30 C31 C32 C31 22(8) . 4_565
C30 C31 C33 C34 121(3) . .
C30 C31 C33 C38 -55(3) . .
C31 C33 C34 C35 -176.0(18) . .
C31 C33 C38 C37 176.0(18) . .
C32 C31 C33 C34 -45(5) . .
C32 C31 C33 C38 139(4) . .
C33 C31 C32 C31 -173(3) . 4_565
C33 C34 C35 C36 0.0 . .
C34 C33 C38 C37 0.0 . .
C34 C35 C36 C37 0.0 . .
C34 C35 C36 C39 171.6(16) . .
C35 C36 C37 C38 0.0 . .
C35 C36 C39 O5 65(3) . .
C35 C36 C39 O6 -113(3) . .
C36 C37 C38 C33 0.0 . .
C36 C39 O5 Tb1 -25(5) . 2_655
C37 C36 C39 O5 -123(3) . .
C37 C36 C39 O6 59(3) . .
C38 C33 C34 C35 0.0 . .
C39 C36 C37 C38 -171.7(16) . .
O6 C39 O5 Tb1 153(5) . 2_655
C40 C2 C3 C4 180.000(4) . .
C40 C2 C3 C18 0.000(5) . .
C41 C4 C5 C6 180.000(2) . .
C41 C4 C5 C29 0.000(5) . .
Tb2 O2 C17 O1 -34(3) . .
Tb2 O2 C17 C14 148(2) . .
Tb2 O3 C28 O4 45(3) 3_656 .
Tb2 O3 C28 C25 -137(2) 3_656 .
Tb1 O1 C17 O2 38(3) . .
Tb1 O1 C17 C14 -144.8(18) . .
Tb1 O4 C28 O3 -82(3) 1_656 .
Tb1 O4 C28 C25 100(2) 1_656 .

loop_
_platon_squeeze_void_nr
_platon_squeeze_void_average_x
_platon_squeeze_void_average_y
_platon_squeeze_void_average_z
_platon_squeeze_void_volume
_platon_squeeze_void_count_electrons
_platon_squeeze_void_content
1 -0.061 -0.240 -0.883 3897 1204 ' '

loop_
_twin_individual_id
_twin_individual_mass_fraction_refined
1 0.871(4)
2 0.129(4)
